data_2016958
loop_
_publ_author_name
'Fang, Yong-Qin'
'Lu, Ming'
'Lu, Chun-Xu'

_publ_section_title
;
 Influence of solvent on the structures of two one-dimensional
 cobalt(II) coordination polymers with tetrachloroterephthalate
;
_journal_coeditor_code GA3116
_journal_issue 2
_journal_name_full 'Acta Crystallographica Section C'
_journal_page_first m86
_journal_page_last m90
_journal_paper_doi 10.1107/S0108270109000869
_journal_volume 65
_journal_year 2009
_chemical_formula_iupac '[Co (C8 Cl4 O4) (C5 H5 N)3 (H2 O)], C5 H5 N'
_chemical_formula_moiety 'C23 H17 Cl4 Co1 N3 O5, C5 H5 N'
_chemical_formula_sum 'C28 H22 Cl4 Co N4 O5'
_chemical_formula_weight 695.23
_chemical_name_systematic
;
<i>catena</i>-poly[[[aquatripyridinecobalt(II)]-\m-tetrachloroterephthalato]
pyridine solvate]
;
_space_group_IT_number 2
_symmetry_cell_setting triclinic
_symmetry_space_group_name_Hall '-P 1'
_symmetry_space_group_name_H-M 'P -1'
_atom_sites_solution_hydrogens geom
_atom_sites_solution_primary direct
_atom_sites_solution_secondary difmap
_audit_creation_method SHELXL-97
_cell_angle_alpha 67.8790(10)
_cell_angle_beta 79.839(2)
_cell_angle_gamma 84.9620(10)
_cell_formula_units_Z 4
_cell_length_a 8.7128(10)
_cell_length_b 17.8408(17)
_cell_length_c 21.227(2)
_cell_measurement_reflns_used 9967
_cell_measurement_temperature 291(2)
_cell_measurement_theta_max 27.74
_cell_measurement_theta_min 2.38
_cell_volume 3007.9(5)
_computing_cell_refinement 'APEX2 (Bruker, 2003) and SAINT (Bruker, 2001)'
_computing_data_collection 'APEX2 (Bruker, 2003)'
_computing_data_reduction 'SAINT (Bruker, 2001)'
_computing_molecular_graphics 'SHELXTL (Sheldrick, 2008) and DIAMOND (Brandenburg, 2005)'
_computing_publication_material 'SHELXTL (Sheldrick, 2008)'
_computing_structure_refinement 'SHELXTL (Sheldrick, 2008)'
_computing_structure_solution 'SHELXTL (Sheldrick, 2008)'
_diffrn_ambient_temperature 291(2)
_diffrn_measured_fraction_theta_full 0.988
_diffrn_measured_fraction_theta_max 0.988
_diffrn_measurement_device_type 'Bruker SMART APEX CCD'
_diffrn_measurement_method 'phi and omega scans'
_diffrn_radiation_monochromator graphite
_diffrn_radiation_source 'sealed tube'
_diffrn_radiation_type MoK\a
_diffrn_radiation_wavelength 0.71073
_diffrn_reflns_av_R_equivalents 0.0273
_diffrn_reflns_av_sigmaI/netI 0.0525
_diffrn_reflns_limit_h_max 10
_diffrn_reflns_limit_h_min -10
_diffrn_reflns_limit_k_max 21
_diffrn_reflns_limit_k_min -22
_diffrn_reflns_limit_l_max 26
_diffrn_reflns_limit_l_min -26
_diffrn_reflns_number 23660
_diffrn_reflns_theta_full 26.00
_diffrn_reflns_theta_max 26.00
_diffrn_reflns_theta_min 1.89
_exptl_absorpt_coefficient_mu 0.971
_exptl_absorpt_correction_T_max 0.79
_exptl_absorpt_correction_T_min 0.76
_exptl_absorpt_correction_type multi-scan
_exptl_absorpt_process_details '(SADABS; Sheldrick, 2003)'
_exptl_crystal_colour pink
_exptl_crystal_density_diffrn 1.535
_exptl_crystal_density_method 'not measured'
_exptl_crystal_description block
_exptl_crystal_F_000 1412
_exptl_crystal_size_max 0.30
_exptl_crystal_size_mid 0.26
_exptl_crystal_size_min 0.24
_refine_diff_density_max 0.270
_refine_diff_density_min -0.617
_refine_ls_extinction_method none
_refine_ls_goodness_of_fit_ref 1.010
_refine_ls_hydrogen_treatment constr
_refine_ls_matrix_type full
_refine_ls_number_parameters 757
_refine_ls_number_reflns 11691
_refine_ls_number_restraints 0
_refine_ls_restrained_S_all 1.010
_refine_ls_R_factor_all 0.0705
_refine_ls_R_factor_gt 0.0511
_refine_ls_shift/su_max 0.000
_refine_ls_shift/su_mean 0.000
_refine_ls_structure_factor_coef Fsqd
_refine_ls_weighting_details 'calc w=1/[\s^2^(Fo^2^)+(0.0500P)^2^+0.8800P] where P=(Fo^2^+2Fc^2^)/3'
_refine_ls_weighting_scheme calc
_refine_ls_wR_factor_gt 0.1053
_refine_ls_wR_factor_ref 0.1091
_reflns_number_gt 8460
_reflns_number_total 11691
_reflns_threshold_expression >2sigma(I)
_cod_data_source_file ga3116.cif
_cod_data_source_block I
_cod_depositor_comments
;
The following automatic conversions were performed:
'_symmetry_cell_setting' value 'Triclinic' changed to 'triclinic'
according to '/home/saulius/struct/CIF-dictionaries/cif_core.dic'
dictionary named 'cif_core.dic' version 2.4.1 from 2010-06-29.

Automatic conversion script
Id: cif_fix_enum 1527 2010-12-29 10:47:43Z saulius 

The following automatic conversions were performed:

'_symmetry_cell_setting' value 'Triclinic' changed to 'triclinic'
according to /home/saulius/struct/CIF-dictionaries/cif_core.dic
dictionary named 'cif_core.dic' version 2.4.1 from 2010-06-29.

Automatic conversion script
Id: cif_fix_values 1715 2011-07-08 13:25:40Z adriana 
;
_cod_original_sg_symbol_H-M 'P-1   '
_cod_original_formula_sum 'C28 H22 Cl4 Co1 N4 O5'
_cod_database_code 2016958
_cod_database_fobs_code 2016958

loop_
_symmetry_equiv_pos_as_xyz
'x, y, z'
'-x, -y, -z'

loop_
_atom_site_type_symbol
_atom_site_label
_atom_site_fract_x
_atom_site_fract_y
_atom_site_fract_z
_atom_site_U_iso_or_equiv
_atom_site_adp_type
_atom_site_calc_flag
_atom_site_refinement_flags
_atom_site_occupancy
_atom_site_disorder_assembly
_atom_site_disorder_group
C C1 0.8462(3) 0.85114(18) -0.13517(14) 0.0313(6) Uani d . 1 . .
C C2 0.7901(3) 0.79935(18) -0.06148(15) 0.0348(7) Uani d . 1 . .
C C3 0.6318(3) 0.80117(17) -0.03282(15) 0.0329(6) Uani d . 1 . .
C C4 0.5781(3) 0.75106(18) 0.03454(14) 0.0310(6) Uani d . 1 . .
C C5 0.6781(3) 0.69760(17) 0.07618(14) 0.0325(6) Uani d . 1 . .
C C6 0.8360(3) 0.69622(18) 0.04746(15) 0.0335(6) Uani d . 1 . .
C C7 0.8899(3) 0.74689(17) -0.01986(15) 0.0325(6) Uani d . 1 . .
C C8 0.6203(3) 0.64243(17) 0.14873(14) 0.0298(6) Uani d . 1 . .
C C9 0.2889(3) 0.32289(19) 0.34797(15) 0.0349(7) Uani d . 1 . .
C C10 0.2516(3) 0.28377(18) 0.42552(15) 0.0342(7) Uani d . 1 . .
C C11 0.1137(3) 0.30136(18) 0.46246(15) 0.0348(7) Uani d . 1 . .
C C12 0.0791(3) 0.26337(18) 0.53421(15) 0.0363(7) Uani d . 1 . .
C C13 0.1830(4) 0.20799(17) 0.57205(15) 0.0361(7) Uani d . 1 . .
C C14 0.3194(3) 0.19136(18) 0.53514(15) 0.0366(7) Uani d . 1 . .
C C15 0.3540(3) 0.22823(18) 0.46375(14) 0.0334(6) Uani d . 1 . .
C C16 0.1483(4) 0.16751(18) 0.64926(15) 0.0367(7) Uani d . 1 . .
C C17 0.2447(4) 0.62283(19) 0.25021(16) 0.0392(7) Uani d . 1 . .
H H17 0.3404 0.6462 0.2436 0.047 Uiso calc R 1 . .
C C18 0.1114(4) 0.6674(2) 0.25993(17) 0.0428(8) Uani d . 1 . .
H H18 0.1171 0.7189 0.2607 0.051 Uiso calc R 1 . .
C C19 -0.0318(4) 0.6332(2) 0.26853(16) 0.0425(8) Uani d . 1 . .
H H19 -0.1244 0.6618 0.2741 0.051 Uiso calc R 1 . .
C C20 -0.0339(3) 0.55571(19) 0.26865(15) 0.0395(7) Uani d . 1 . .
H H20 -0.1280 0.5309 0.2751 0.047 Uiso calc R 1 . .
C C21 0.1057(3) 0.51591(19) 0.25903(15) 0.0353(7) Uani d . 1 . .
H H21 0.1034 0.4639 0.2590 0.042 Uiso calc R 1 . .
C C22 0.3849(4) 0.3770(2) 0.15766(16) 0.0396(7) Uani d . 1 . .
H H22 0.4139 0.3349 0.1958 0.048 Uiso calc R 1 . .
C C23 0.3544(4) 0.3598(2) 0.10299(17) 0.0433(8) Uani d . 1 . .
H H23 0.3614 0.3066 0.1051 0.052 Uiso calc R 1 . .
C C24 0.3140(4) 0.4205(2) 0.04593(18) 0.0431(8) Uani d . 1 . .
H H24 0.2965 0.4100 0.0081 0.052 Uiso calc R 1 . .
C C25 0.3001(4) 0.4977(2) 0.04630(17) 0.0420(7) Uani d . 1 . .
H H25 0.2703 0.5405 0.0088 0.050 Uiso calc R 1 . .
C C26 0.3306(3) 0.51112(19) 0.10259(15) 0.0360(7) Uani d . 1 . .
H H26 0.3203 0.5636 0.1022 0.043 Uiso calc R 1 . .
C C27 0.7562(4) 0.4231(2) 0.16352(18) 0.0440(8) Uani d . 1 . .
H H27 0.7166 0.4568 0.1242 0.053 Uiso calc R 1 . .
C C28 0.9010(4) 0.38457(19) 0.15619(17) 0.0418(8) Uani d . 1 . .
H H28 0.9575 0.3935 0.1126 0.050 Uiso calc R 1 . .
C C29 0.9588(4) 0.3336(2) 0.21347(18) 0.0426(8) Uani d . 1 . .
H H29 1.0539 0.3063 0.2096 0.051 Uiso calc R 1 . .
C C30 0.8738(4) 0.32327(19) 0.27703(17) 0.0389(7) Uani d . 1 . .
H H30 0.9108 0.2890 0.3169 0.047 Uiso calc R 1 . .
C C31 0.7327(4) 0.36443(19) 0.28104(17) 0.0407(7) Uani d . 1 . .
H H31 0.6772 0.3578 0.3244 0.049 Uiso calc R 1 . .
C C32 -0.2697(4) 0.12233(19) 0.71839(16) 0.0392(7) Uani d . 1 . .
H H32 -0.2169 0.1247 0.6756 0.047 Uiso calc R 1 . .
C C33 -0.4071(4) 0.1660(2) 0.72113(17) 0.0435(8) Uani d . 1 . .
H H33 -0.4449 0.1976 0.6807 0.052 Uiso calc R 1 . .
C C34 -0.4885(4) 0.1629(2) 0.78363(18) 0.0476(8) Uani d . 1 . .
H H34 -0.5814 0.1922 0.7864 0.057 Uiso calc R 1 . .
C C35 -0.4284(4) 0.1149(2) 0.84212(17) 0.0418(8) Uani d . 1 . .
H H35 -0.4799 0.1114 0.8854 0.050 Uiso calc R 1 . .
C C36 -0.2892(4) 0.07189(19) 0.83543(17) 0.0408(7) Uani d . 1 . .
H H36 -0.2511 0.0384 0.8752 0.049 Uiso calc R 1 . .
C C37 0.3631(3) -0.02126(19) 0.74271(16) 0.0367(7) Uani d . 1 . .
H H37 0.3614 0.0322 0.7397 0.044 Uiso calc R 1 . .
C C38 0.5052(4) -0.0575(2) 0.73164(16) 0.0392(7) Uani d . 1 . .
H H38 0.5969 -0.0295 0.7221 0.047 Uiso calc R 1 . .
C C39 0.5095(4) -0.1363(2) 0.73494(17) 0.0423(8) Uani d . 1 . .
H H39 0.6036 -0.1625 0.7269 0.051 Uiso calc R 1 . .
C C40 0.3697(4) -0.1749(2) 0.75058(16) 0.0383(7) Uani d . 1 . .
H H40 0.3687 -0.2285 0.7541 0.046 Uiso calc R 1 . .
C C41 0.2324(4) -0.1345(2) 0.76095(16) 0.0406(7) Uani d . 1 . .
H H41 0.1393 -0.1613 0.7708 0.049 Uiso calc R 1 . .
C C42 0.1498(4) -0.0078(2) 0.89425(15) 0.0384(7) Uani d . 1 . .
H H42 0.1643 -0.0605 0.8954 0.046 Uiso calc R 1 . .
C C43 0.1872(4) 0.0086(2) 0.94846(17) 0.0410(7) Uani d . 1 . .
H H43 0.2262 -0.0320 0.9849 0.049 Uiso calc R 1 . .
C C44 0.1649(4) 0.0867(2) 0.94703(17) 0.0398(7) Uani d . 1 . .
H H44 0.1861 0.0997 0.9831 0.048 Uiso calc R 1 . .
C C45 0.1105(4) 0.1455(2) 0.89090(18) 0.0457(8) Uani d . 1 . .
H H45 0.0961 0.1989 0.8881 0.055 Uiso calc R 1 . .
C C46 0.0782(4) 0.12326(19) 0.83941(18) 0.0411(7) Uani d . 1 . .
H H46 0.0433 0.1632 0.8015 0.049 Uiso calc R 1 . .
C C47 0.9492(4) 0.1167(2) 0.43452(18) 0.0450(8) Uani d . 1 . .
H H47 1.0237 0.1563 0.4121 0.054 Uiso calc R 1 . .
H H48 0.9403 0.1255 0.5266 0.054 Uiso d R 1 . .
C C48 0.9004(4) 0.0982(2) 0.50350(17) 0.0406(7) Uani d . 1 . .
C C49 0.7908(4) 0.0394(2) 0.53715(17) 0.0431(8) Uani d . 1 . .
H H49 0.7586 0.0231 0.5844 0.052 Uiso calc R 1 . .
C C50 0.7318(4) 0.00624(19) 0.49930(16) 0.0394(7) Uani d . 1 . .
H H50 0.6538 -0.0317 0.5200 0.047 Uiso calc R 1 . .
C C51 0.7861(4) 0.0283(2) 0.43077(18) 0.0448(8) Uani d . 1 . .
H H51 0.7434 0.0045 0.4058 0.054 Uiso calc R 1 . .
C C52 0.4964(4) 0.4126(2) 0.47055(18) 0.0477(8) Uani d . 1 . .
H H52 0.5933 0.4015 0.4490 0.057 Uiso calc R 1 . .
C C53 0.4510(4) 0.3639(2) 0.53794(17) 0.0413(7) Uani d . 1 . .
H H53 0.5131 0.3205 0.5608 0.050 Uiso calc R 1 . .
C C54 0.3160(4) 0.3813(2) 0.56874(17) 0.0420(8) Uani d . 1 . .
H H54 0.2827 0.3499 0.6146 0.050 Uiso calc R 1 . .
C C55 0.2251(4) 0.4430(2) 0.53591(19) 0.0505(9) Uani d . 1 . .
H H55 0.1301 0.4558 0.5579 0.061 Uiso calc R 1 . .
C C56 0.2804(4) 0.4872(2) 0.46666(17) 0.0449(8) Uani d . 1 . .
H H56 0.2184 0.5294 0.4420 0.054 Uiso calc R 1 . .
Cl Cl1 1.08649(8) 0.74542(5) -0.05327(4) 0.0433(2) Uani d . 1 . .
Cl Cl2 0.96200(9) 0.62941(5) 0.09719(4) 0.0445(2) Uani d . 1 . .
Cl Cl3 0.50547(9) 0.86625(5) -0.08360(4) 0.0488(2) Uani d . 1 . .
Cl Cl4 0.38215(8) 0.75212(5) 0.06803(4) 0.04241(19) Uani d . 1 . .
Cl Cl5 -0.01658(10) 0.37221(5) 0.41810(4) 0.0505(2) Uani d . 1 . .
Cl Cl6 -0.09346(10) 0.28776(5) 0.57784(4) 0.0513(2) Uani d . 1 . .
Cl Cl7 0.52658(9) 0.20347(5) 0.42020(4) 0.0495(2) Uani d . 1 . .
Cl Cl8 0.45660(9) 0.12642(5) 0.58018(4) 0.0450(2) Uani d . 1 . .
Co Co1 0.45643(4) 0.47938(2) 0.23727(2) 0.03219(11) Uani d . 1 . .
Co Co2 0.01039(4) 0.01012(2) 0.765790(19) 0.03243(11) Uani d . 1 . .
N N1 0.2451(3) 0.54853(16) 0.24963(12) 0.0351(6) Uani d . 1 . .
N N2 0.3743(3) 0.45198(15) 0.15768(13) 0.0362(6) Uani d . 1 . .
N N3 0.6719(3) 0.41329(17) 0.22562(14) 0.0416(6) Uani d . 1 . .
N N4 -0.2082(3) 0.07630(15) 0.77496(13) 0.0380(6) Uani d . 1 . .
N N5 0.2269(3) -0.05772(16) 0.75754(13) 0.0379(6) Uani d . 1 . .
N N6 0.0941(3) 0.04765(14) 0.84056(13) 0.0340(6) Uani d . 1 . .
N N7 0.8963(3) 0.08156(17) 0.39802(14) 0.0446(7) Uani d . 1 . .
N N8 0.4161(3) 0.47188(16) 0.43500(14) 0.0396(6) Uani d . 1 . .
O O1 0.6363(2) 0.66500(12) 0.19639(10) 0.0340(5) Uani d . 1 . .
O O2 0.5589(3) 0.58016(13) 0.15312(11) 0.0433(5) Uani d . 1 . .
O O3 0.9125(3) 0.91503(13) -0.14355(11) 0.0419(5) Uani d . 1 . .
O O4 0.8250(2) 0.82567(12) -0.17965(10) 0.0357(5) Uani d . 1 . .
O O5 0.1862(3) 0.20301(14) 0.68327(11) 0.0436(5) Uani d . 1 . .
O O6 0.0863(2) 0.09859(13) 0.67153(10) 0.0409(5) Uani d . 1 . .
O O7 0.3689(2) 0.38528(12) 0.32531(10) 0.0363(5) Uani d . 1 . .
O O8 0.2373(3) 0.29009(14) 0.31466(11) 0.0442(5) Uani d . 1 . .
O O9 0.5608(2) 0.51868(12) 0.30226(11) 0.0392(5) Uani d . 1 . .
H H9A 0.5059 0.5159 0.3403 0.047 Uiso d R 1 . .
H H9B 0.5882 0.5671 0.2791 0.047 Uiso d R 1 . .
O O10 -0.0886(2) -0.04343(12) 0.70756(10) 0.0358(5) Uani d . 1 . .
H H10B -0.1266 -0.0861 0.7393 0.043 Uiso d R 1 . .
H H10A -0.0190 -0.0561 0.6795 0.043 Uiso d R 1 . .

loop_
_atom_site_aniso_label
_atom_site_aniso_U_11
_atom_site_aniso_U_22
_atom_site_aniso_U_33
_atom_site_aniso_U_12
_atom_site_aniso_U_13
_atom_site_aniso_U_23
C1 0.0265(14) 0.0348(16) 0.0247(14) -0.0039(12) -0.0018(11) -0.0024(12)
C2 0.0322(15) 0.0321(16) 0.0325(15) -0.0067(12) -0.0060(12) -0.0016(12)
C3 0.0307(14) 0.0227(14) 0.0364(16) -0.0028(11) -0.0066(12) 0.0002(12)
C4 0.0257(13) 0.0325(15) 0.0265(14) -0.0036(11) -0.0005(11) -0.0025(12)
C5 0.0328(15) 0.0264(15) 0.0295(15) -0.0128(12) -0.0007(12) 0.0004(12)
C6 0.0300(14) 0.0343(16) 0.0304(15) -0.0017(12) -0.0090(12) -0.0034(12)
C7 0.0273(14) 0.0272(15) 0.0352(15) -0.0050(11) 0.0004(11) -0.0039(12)
C8 0.0283(14) 0.0266(15) 0.0264(14) 0.0003(11) -0.0048(11) -0.0004(12)
C9 0.0327(15) 0.0363(17) 0.0300(15) -0.0052(13) -0.0043(12) -0.0052(13)
C10 0.0358(15) 0.0309(16) 0.0296(15) -0.0087(12) -0.0010(12) -0.0040(12)
C11 0.0351(15) 0.0306(16) 0.0294(15) 0.0001(12) -0.0071(12) 0.0001(12)
C12 0.0351(15) 0.0323(16) 0.0283(15) -0.0018(12) 0.0078(12) -0.0018(12)
C13 0.0410(16) 0.0250(15) 0.0312(15) -0.0081(12) 0.0025(12) 0.0003(12)
C14 0.0362(16) 0.0290(16) 0.0292(15) 0.0031(12) -0.0070(12) 0.0068(12)
C15 0.0320(15) 0.0308(15) 0.0268(14) 0.0013(12) 0.0018(11) -0.0020(12)
C16 0.0454(17) 0.0237(15) 0.0297(15) 0.0008(13) -0.0006(13) 0.0001(12)
C17 0.0390(17) 0.0388(18) 0.0373(17) 0.0068(14) -0.0061(13) -0.0129(14)
C18 0.0391(17) 0.0420(19) 0.0437(18) 0.0150(14) -0.0161(14) -0.0110(15)
C19 0.0394(17) 0.0448(19) 0.0396(17) 0.0132(14) -0.0093(14) -0.0129(15)
C20 0.0287(15) 0.0401(18) 0.0341(16) 0.0011(13) -0.0006(12) 0.0016(13)
C21 0.0333(15) 0.0319(16) 0.0321(15) -0.0036(12) -0.0071(12) -0.0003(13)
C22 0.0477(18) 0.0366(17) 0.0361(16) -0.0075(14) 0.0011(14) -0.0170(14)
C23 0.0440(18) 0.0379(18) 0.0477(19) -0.0241(14) 0.0018(15) -0.0143(15)
C24 0.0448(18) 0.0440(19) 0.0461(19) -0.0127(15) -0.0097(15) -0.0191(16)
C25 0.0488(19) 0.0374(18) 0.0407(17) -0.0061(14) -0.0124(14) -0.0117(14)
C26 0.0389(16) 0.0320(16) 0.0364(16) -0.0024(13) -0.0140(13) -0.0080(13)
C27 0.0435(18) 0.0409(19) 0.0432(18) 0.0025(14) 0.0041(14) -0.0160(15)
C28 0.0397(17) 0.0386(18) 0.0425(18) -0.0004(14) 0.0065(14) -0.0156(15)
C29 0.0304(15) 0.0414(18) 0.054(2) 0.0091(13) -0.0083(14) -0.0162(16)
C30 0.0439(17) 0.0349(17) 0.0407(17) 0.0080(13) -0.0146(14) -0.0153(14)
C31 0.0411(17) 0.0317(17) 0.0451(18) 0.0025(13) -0.0147(14) -0.0066(14)
C32 0.0399(17) 0.0350(17) 0.0377(17) 0.0003(13) 0.0012(13) -0.0111(14)
C33 0.0426(18) 0.0425(19) 0.0441(18) 0.0084(14) -0.0162(14) -0.0124(15)
C34 0.0427(18) 0.047(2) 0.055(2) 0.0111(15) -0.0078(16) -0.0231(17)
C35 0.0383(17) 0.0410(18) 0.0394(17) 0.0038(14) 0.0084(13) -0.0148(15)
C36 0.0462(18) 0.0291(16) 0.0436(18) 0.0040(13) -0.0120(14) -0.0083(14)
C37 0.0382(16) 0.0308(16) 0.0413(17) 0.0073(13) -0.0175(13) -0.0103(13)
C38 0.0302(15) 0.0461(19) 0.0374(17) -0.0050(13) -0.0047(12) -0.0103(14)
C39 0.0413(17) 0.0351(17) 0.0467(19) 0.0108(14) -0.0148(14) -0.0096(14)
C40 0.0404(17) 0.0362(17) 0.0394(17) 0.0132(13) -0.0187(13) -0.0130(14)
C41 0.0353(16) 0.0425(19) 0.0398(17) -0.0004(13) -0.0083(13) -0.0093(14)
C42 0.0433(17) 0.0387(18) 0.0327(16) 0.0038(14) -0.0066(13) -0.0132(14)
C43 0.0403(17) 0.0400(18) 0.0440(18) -0.0037(14) -0.0183(14) -0.0109(15)
C44 0.0425(17) 0.0432(19) 0.0424(17) -0.0089(14) -0.0142(14) -0.0205(15)
C45 0.0469(19) 0.0409(19) 0.050(2) -0.0154(15) -0.0087(15) -0.0141(16)
C46 0.0433(17) 0.0293(16) 0.0520(19) -0.0047(13) -0.0021(14) -0.0178(15)
C47 0.0452(18) 0.0376(18) 0.052(2) 0.0089(14) -0.0122(15) -0.0163(16)
C48 0.0424(17) 0.0408(18) 0.0440(18) 0.0160(14) -0.0165(14) -0.0212(15)
C49 0.0439(18) 0.046(2) 0.0372(17) 0.0212(15) -0.0153(14) -0.0136(15)
C50 0.0390(17) 0.0330(17) 0.0416(17) 0.0114(13) 0.0000(13) -0.0139(14)
C51 0.0433(18) 0.0417(19) 0.0475(19) -0.0011(15) -0.0119(15) -0.0123(16)
C52 0.0478(19) 0.0421(19) 0.048(2) -0.0111(16) 0.0037(16) -0.0134(16)
C53 0.0461(18) 0.0361(17) 0.0427(18) -0.0164(14) -0.0125(14) -0.0098(14)
C54 0.0469(19) 0.0354(18) 0.0440(18) -0.0190(14) -0.0116(15) -0.0090(14)
C55 0.051(2) 0.045(2) 0.052(2) -0.0175(16) 0.0061(16) -0.0153(17)
C56 0.0442(18) 0.0394(19) 0.0448(19) -0.0001(14) -0.0126(15) -0.0061(15)
Cl1 0.0303(4) 0.0428(4) 0.0404(4) 0.0017(3) 0.0021(3) -0.0007(3)
Cl2 0.0425(4) 0.0363(4) 0.0355(4) 0.0114(3) -0.0113(3) 0.0080(3)
Cl3 0.0419(4) 0.0427(5) 0.0387(4) 0.0110(3) -0.0113(3) 0.0106(3)
Cl4 0.0297(4) 0.0410(4) 0.0406(4) 0.0004(3) 0.0016(3) -0.0004(3)
Cl5 0.0421(4) 0.0472(5) 0.0393(4) 0.0150(4) -0.0063(3) 0.0065(4)
Cl6 0.0446(4) 0.0405(4) 0.0419(4) 0.0174(4) 0.0146(3) 0.0019(3)
Cl7 0.0407(4) 0.0448(5) 0.0366(4) 0.0189(3) 0.0100(3) 0.0034(3)
Cl8 0.0392(4) 0.0418(4) 0.0341(4) 0.0148(3) -0.0087(3) 0.0064(3)
Co1 0.0286(2) 0.0313(2) 0.0278(2) -0.00365(16) -0.00186(15) -0.00133(16)
Co2 0.0300(2) 0.0308(2) 0.0269(2) -0.00426(16) -0.00143(15) -0.00045(16)
N1 0.0318(13) 0.0398(15) 0.0309(13) 0.0010(11) -0.0049(10) -0.0103(11)
N2 0.0398(14) 0.0330(14) 0.0319(13) -0.0066(11) -0.0041(11) -0.0069(11)
N3 0.0290(13) 0.0458(16) 0.0406(15) 0.0004(11) -0.0066(11) -0.0052(12)
N4 0.0348(13) 0.0285(13) 0.0405(14) 0.0004(10) -0.0024(11) -0.0029(11)
N5 0.0354(14) 0.0371(15) 0.0329(13) 0.0025(11) -0.0056(10) -0.0041(11)
N6 0.0359(13) 0.0243(12) 0.0369(14) -0.0032(10) 0.0009(10) -0.0079(10)
N7 0.0505(17) 0.0418(16) 0.0442(16) 0.0060(13) -0.0156(13) -0.0169(13)
N8 0.0402(14) 0.0338(15) 0.0466(15) -0.0143(12) 0.0056(12) -0.0195(13)
O1 0.0384(11) 0.0318(11) 0.0267(10) -0.0102(9) -0.0015(8) -0.0044(9)
O2 0.0474(13) 0.0395(13) 0.0332(11) -0.0170(10) -0.0017(10) -0.0010(10)
O3 0.0438(12) 0.0386(13) 0.0321(11) -0.0122(10) -0.0041(9) 0.0014(9)
O4 0.0427(12) 0.0311(11) 0.0246(10) -0.0170(9) -0.0021(9) 0.0016(8)
O5 0.0509(13) 0.0427(13) 0.0309(11) -0.0165(10) 0.0006(10) -0.0062(10)
O6 0.0350(11) 0.0419(13) 0.0289(11) -0.0056(9) 0.0028(9) 0.0037(9)
O7 0.0386(11) 0.0302(11) 0.0286(10) -0.0069(9) -0.0024(9) 0.0024(9)
O8 0.0490(13) 0.0469(14) 0.0320(11) -0.0133(11) -0.0070(10) -0.0061(10)
O9 0.0429(12) 0.0288(11) 0.0364(11) -0.0107(9) -0.0046(9) 0.0002(9)
O10 0.0408(11) 0.0308(11) 0.0276(10) -0.0057(9) -0.0046(9) -0.0008(8)

loop_
_atom_type_symbol
_atom_type_description
_atom_type_scat_dispersion_real
_atom_type_scat_dispersion_imag
_atom_type_scat_source
C C 0.0033 0.0016 'International Tables Vol C Tables 4.2.6.8 and 6.1.1.4'
H H 0.0000 0.0000 'International Tables Vol C Tables 4.2.6.8 and 6.1.1.4'
N N 0.0061 0.0033 'International Tables Vol C Tables 4.2.6.8 and 6.1.1.4'
Cl Cl 0.1484 0.1585 'International Tables Vol C Tables 4.2.6.8 and 6.1.1.4'
Co Co 0.3494 0.9721 'International Tables Vol C Tables 4.2.6.8 and 6.1.1.4'
O O 0.0106 0.0060 'International Tables Vol C Tables 4.2.6.8 and 6.1.1.4'

loop_
_geom_angle_atom_site_label_1
_geom_angle_atom_site_label_2
_geom_angle_atom_site_label_3
_geom_angle_site_symmetry_1
_geom_angle_site_symmetry_3
_geom_angle
_geom_angle_publ_flag
O4 C1 O3 . . 128.1(3) ?
O4 C1 C2 . . 116.9(3) ?
O3 C1 C2 . . 115.0(3) ?
C7 C2 C3 . . 117.5(3) ?
C7 C2 C1 . . 121.8(3) ?
C3 C2 C1 . . 120.7(3) ?
C4 C3 C2 . . 120.9(3) ?
C4 C3 Cl3 . . 120.7(2) ?
C2 C3 Cl3 . . 118.3(2) ?
C3 C4 C5 . . 121.6(3) ?
C3 C4 Cl4 . . 120.2(2) ?
C5 C4 Cl4 . . 118.2(2) ?
C4 C5 C6 . . 117.3(2) ?
C4 C5 C8 . . 121.8(2) ?
C6 C5 C8 . . 120.9(3) ?
C7 C6 C5 . . 121.1(3) ?
C7 C6 Cl2 . . 120.5(2) ?
C5 C6 Cl2 . . 118.4(2) ?
C2 C7 C6 . . 121.6(3) ?
C2 C7 Cl1 . . 118.4(2) ?
C6 C7 Cl1 . . 120.0(2) ?
O2 C8 O1 . . 128.3(3) ?
O2 C8 C5 . . 114.3(3) ?
O1 C8 C5 . . 117.4(3) ?
O8 C9 O7 . . 127.7(3) ?
O8 C9 C10 . . 116.6(3) ?
O7 C9 C10 . . 115.7(3) ?
C15 C10 C11 . . 116.4(3) ?
C15 C10 C9 . . 121.4(3) ?
C11 C10 C9 . . 122.1(3) ?
C10 C11 C12 . . 121.6(3) ?
C10 C11 Cl5 . . 118.8(2) ?
C12 C11 Cl5 . . 119.7(2) ?
C13 C12 C11 . . 121.5(3) ?
C13 C12 Cl6 . . 118.7(2) ?
C11 C12 Cl6 . . 119.8(2) ?
C14 C13 C12 . . 116.5(3) ?
C14 C13 C16 . . 121.3(3) ?
C12 C13 C16 . . 122.1(3) ?
C13 C14 C15 . . 122.3(3) ?
C13 C14 Cl8 . . 118.3(2) ?
C15 C14 Cl8 . . 119.3(2) ?
C10 C15 C14 . . 121.6(3) ?
C10 C15 Cl7 . . 118.3(2) ?
C14 C15 Cl7 . . 120.0(2) ?
O5 C16 O6 . . 127.4(3) ?
O5 C16 C13 . . 117.1(3) ?
O6 C16 C13 . . 115.5(3) ?
N1 C17 C18 . . 124.2(3) ?
N1 C17 H17 . . 117.9 ?
C18 C17 H17 . . 117.9 ?
C17 C18 C19 . . 118.0(3) ?
C17 C18 H18 . . 121.0 ?
C19 C18 H18 . . 121.0 ?
C20 C19 C18 . . 118.7(3) ?
C20 C19 H19 . . 120.7 ?
C18 C19 H19 . . 120.7 ?
C21 C20 C19 . . 118.9(3) ?
C21 C20 H20 . . 120.6 ?
C19 C20 H20 . . 120.6 ?
N1 C21 C20 . . 123.2(3) ?
N1 C21 H21 . . 118.4 ?
C20 C21 H21 . . 118.4 ?
N2 C22 C23 . . 122.3(3) ?
N2 C22 H22 . . 118.9 ?
C23 C22 H22 . . 118.9 ?
C24 C23 C22 . . 120.2(3) ?
C24 C23 H23 . . 119.9 ?
C22 C23 H23 . . 119.9 ?
C23 C24 C25 . . 117.7(3) ?
C23 C24 H24 . . 121.2 ?
C25 C24 H24 . . 121.2 ?
C24 C25 C26 . . 119.5(3) ?
C24 C25 H25 . . 120.3 ?
C26 C25 H25 . . 120.3 ?
N2 C26 C25 . . 122.8(3) ?
N2 C26 H26 . . 118.6 ?
C25 C26 H26 . . 118.6 ?
N3 C27 C28 . . 122.3(3) ?
N3 C27 H27 . . 118.9 ?
C28 C27 H27 . . 118.9 ?
C29 C28 C27 . . 119.4(3) ?
C29 C28 H28 . . 120.3 ?
C27 C28 H28 . . 120.3 ?
C28 C29 C30 . . 118.7(3) ?
C28 C29 H29 . . 120.7 ?
C30 C29 H29 . . 120.7 ?
C29 C30 C31 . . 119.2(3) ?
C29 C30 H30 . . 120.4 ?
C31 C30 H30 . . 120.4 ?
N3 C31 C30 . . 123.2(3) ?
N3 C31 H31 . . 118.4 ?
C30 C31 H31 . . 118.4 ?
N4 C32 C33 . . 122.8(3) ?
N4 C32 H32 . . 118.6 ?
C33 C32 H32 . . 118.6 ?
C34 C33 C32 . . 119.9(3) ?
C34 C33 H33 . . 120.0 ?
C32 C33 H33 . . 120.0 ?
C33 C34 C35 . . 118.0(3) ?
C33 C34 H34 . . 121.0 ?
C35 C34 H34 . . 121.0 ?
C34 C35 C36 . . 119.0(3) ?
C34 C35 H35 . . 120.5 ?
C36 C35 H35 . . 120.5 ?
N4 C36 C35 . . 123.2(3) ?
N4 C36 H36 . . 118.4 ?
C35 C36 H36 . . 118.4 ?
N5 C37 C38 . . 124.2(3) ?
N5 C37 H37 . . 117.9 ?
C38 C37 H37 . . 117.9 ?
C37 C38 C39 . . 118.6(3) ?
C37 C38 H38 . . 120.7 ?
C39 C38 H38 . . 120.7 ?
C38 C39 C40 . . 117.9(3) ?
C38 C39 H39 . . 121.0 ?
C40 C39 H39 . . 121.0 ?
C41 C40 C39 . . 119.9(3) ?
C41 C40 H40 . . 120.0 ?
C39 C40 H40 . . 120.0 ?
N5 C41 C40 . . 122.6(3) ?
N5 C41 H41 . . 118.7 ?
C40 C41 H41 . . 118.7 ?
N6 C42 C43 . . 123.8(3) ?
N6 C42 H42 . . 118.1 ?
C43 C42 H42 . . 118.1 ?
C44 C43 C42 . . 118.2(3) ?
C44 C43 H43 . . 120.9 ?
C42 C43 H43 . . 120.9 ?
C43 C44 C45 . . 118.8(3) ?
C43 C44 H44 . . 120.6 ?
C45 C44 H44 . . 120.6 ?
C46 C45 C44 . . 118.5(3) ?
C46 C45 H45 . . 120.7 ?
C44 C45 H45 . . 120.7 ?
N6 C46 C45 . . 123.9(3) ?
N6 C46 H46 . . 118.1 ?
C45 C46 H46 . . 118.1 ?
N7 C47 C48 . . 123.7(3) ?
N7 C47 H47 . . 118.1 ?
C48 C47 H47 . . 118.1 ?
C47 C48 C49 . . 118.5(3) ?
C47 C48 H48 . . 120.2 ?
C49 C48 H48 . . 121.3 ?
C50 C49 C48 . . 117.8(3) ?
C50 C49 H49 . . 121.1 ?
C48 C49 H49 . . 121.1 ?
C49 C50 C51 . . 120.1(3) ?
C49 C50 H50 . . 120.0 ?
C51 C50 H50 . . 120.0 ?
N7 C51 C50 . . 123.3(3) ?
N7 C51 H51 . . 118.4 ?
C50 C51 H51 . . 118.4 ?
N8 C52 C53 . . 125.2(3) ?
N8 C52 H52 . . 117.4 ?
C53 C52 H52 . . 117.4 ?
C54 C53 C52 . . 117.1(3) ?
C54 C53 H53 . . 121.4 ?
C52 C53 H53 . . 121.4 ?
C53 C54 C55 . . 121.8(3) ?
C53 C54 H54 . . 119.1 ?
C55 C54 H54 . . 119.1 ?
C54 C55 C56 . . 116.4(3) ?
C54 C55 H55 . . 121.8 ?
C56 C55 H55 . . 121.8 ?
N8 C56 C55 . . 123.0(3) ?
N8 C56 H56 . . 118.5 ?
C55 C56 H56 . . 118.5 ?
O7 Co1 O9 . . 86.56(8) ?
O7 Co1 O2 . . 174.01(9) ?
O9 Co1 O2 . . 87.46(8) ?
O7 Co1 N3 . . 91.71(9) ?
O9 Co1 N3 . . 86.25(10) ?
O2 Co1 N3 . . 87.54(10) ?
O7 Co1 N1 . . 89.07(9) ?
O9 Co1 N1 . . 91.97(9) ?
O2 Co1 N1 . . 91.49(9) ?
N3 Co1 N1 . . 178.00(11) ?
O7 Co1 N2 . . 102.09(9) ?
O9 Co1 N2 . . 171.04(8) ?
O2 Co1 N2 . . 83.87(9) ?
N3 Co1 N2 . . 91.08(10) ?
N1 Co1 N2 . . 90.55(10) ?
O6 Co2 O3 . 1_446 172.82(9) ?
O6 Co2 O10 . . 85.27(9) ?
O3 Co2 O10 1_446 . 87.88(8) ?
O6 Co2 N5 . . 90.00(9) ?
O3 Co2 N5 1_446 . 92.26(9) ?
O10 Co2 N5 . . 90.98(9) ?
O6 Co2 N4 . . 90.76(9) ?
O3 Co2 N4 1_446 . 86.93(9) ?
O10 Co2 N4 . . 88.63(9) ?
N5 Co2 N4 . . 179.11(10) ?
O6 Co2 N6 . . 104.47(9) ?
O3 Co2 N6 1_446 . 82.39(9) ?
O10 Co2 N6 . . 170.26(8) ?
N5 Co2 N6 . . 89.28(10) ?
N4 Co2 N6 . . 90.96(10) ?
C17 N1 C21 . . 117.0(3) ?
C17 N1 Co1 . . 123.0(2) ?
C21 N1 Co1 . . 120.0(2) ?
C22 N2 C26 . . 117.5(3) ?
C22 N2 Co1 . . 121.0(2) ?
C26 N2 Co1 . . 120.9(2) ?
C31 N3 C27 . . 117.2(3) ?
C31 N3 Co1 . . 120.4(2) ?
C27 N3 Co1 . . 122.3(2) ?
C36 N4 C32 . . 117.1(3) ?
C36 N4 Co2 . . 122.5(2) ?
C32 N4 Co2 . . 120.3(2) ?
C37 N5 C41 . . 116.7(3) ?
C37 N5 Co2 . . 120.0(2) ?
C41 N5 Co2 . . 123.0(2) ?
C42 N6 C46 . . 116.8(3) ?
C42 N6 Co2 . . 119.7(2) ?
C46 N6 Co2 . . 123.2(2) ?
C51 N7 C47 . . 116.6(3) ?
C52 N8 C56 . . 116.4(3) ?
C8 O2 Co1 . . 133.6(2) ?
C1 O3 Co2 . 1_664 131.5(2) ?
C16 O6 Co2 . . 137.5(2) ?
C9 O7 Co1 . . 144.1(2) ?
Co1 O9 H9A . . 116.8 ?
Co1 O9 H9B . . 107.0 ?
H9A O9 H9B . . 109.8 ?
Co2 O10 H10B . . 101.0 ?
Co2 O10 H10A . . 111.6 ?
H10B O10 H10A . . 109.7 ?

loop_
_geom_bond_atom_site_label_1
_geom_bond_atom_site_label_2
_geom_bond_site_symmetry_2
_geom_bond_distance
_geom_bond_publ_flag
C1 O4 . 1.237(4) ?
C1 O3 . 1.261(4) ?
C1 C2 . 1.503(4) ?
C2 C7 . 1.385(4) ?
C2 C3 . 1.409(4) ?
C3 C4 . 1.392(4) ?
C3 Cl3 . 1.725(3) ?
C4 C5 . 1.393(4) ?
C4 Cl4 . 1.731(3) ?
C5 C6 . 1.406(4) ?
C5 C8 . 1.505(4) ?
C6 C7 . 1.395(4) ?
C6 Cl2 . 1.724(3) ?
C7 Cl1 . 1.736(3) ?
C8 O2 . 1.240(4) ?
C8 O1 . 1.254(4) ?
C9 O8 . 1.231(4) ?
C9 O7 . 1.254(4) ?
C9 C10 . 1.513(4) ?
C10 C15 . 1.390(4) ?
C10 C11 . 1.394(4) ?
C11 C12 . 1.402(4) ?
C11 Cl5 . 1.733(3) ?
C12 C13 . 1.394(4) ?
C12 Cl6 . 1.733(3) ?
C13 C14 . 1.378(4) ?
C13 C16 . 1.507(4) ?
C14 C15 . 1.394(4) ?
C14 Cl8 . 1.735(3) ?
C15 Cl7 . 1.735(3) ?
C16 O5 . 1.223(4) ?
C16 O6 . 1.271(4) ?
C17 N1 . 1.330(4) ?
C17 C18 . 1.379(4) ?
C17 H17 . 0.9300 ?
C18 C19 . 1.391(5) ?
C18 H18 . 0.9300 ?
C19 C20 . 1.383(5) ?
C19 H19 . 0.9300 ?
C20 C21 . 1.376(4) ?
C20 H20 . 0.9300 ?
C21 N1 . 1.343(4) ?
C21 H21 . 0.9300 ?
C22 N2 . 1.332(4) ?
C22 C23 . 1.380(5) ?
C22 H22 . 0.9300 ?
C23 C24 . 1.364(5) ?
C23 H23 . 0.9300 ?
C24 C25 . 1.376(5) ?
C24 H24 . 0.9300 ?
C25 C26 . 1.376(4) ?
C25 H25 . 0.9300 ?
C26 N2 . 1.335(4) ?
C26 H26 . 0.9300 ?
C27 N3 . 1.347(4) ?
C27 C28 . 1.395(4) ?
C27 H27 . 0.9300 ?
C28 C29 . 1.365(5) ?
C28 H28 . 0.9300 ?
C29 C30 . 1.374(5) ?
C29 H29 . 0.9300 ?
C30 C31 . 1.382(4) ?
C30 H30 . 0.9300 ?
C31 N3 . 1.338(4) ?
C31 H31 . 0.9300 ?
C32 N4 . 1.345(4) ?
C32 C33 . 1.375(4) ?
C32 H32 . 0.9300 ?
C33 C34 . 1.373(5) ?
C33 H33 . 0.9300 ?
C34 C35 . 1.378(5) ?
C34 H34 . 0.9300 ?
C35 C36 . 1.392(4) ?
C35 H35 . 0.9300 ?
C36 N4 . 1.329(4) ?
C36 H36 . 0.9300 ?
C37 N5 . 1.334(4) ?
C37 C38 . 1.370(4) ?
C37 H37 . 0.9300 ?
C38 C39 . 1.379(5) ?
C38 H38 . 0.9300 ?
C39 C40 . 1.379(5) ?
C39 H39 . 0.9300 ?
C40 C41 . 1.370(4) ?
C40 H40 . 0.9300 ?
C41 N5 . 1.341(4) ?
C41 H41 . 0.9300 ?
C42 N6 . 1.332(4) ?
C42 C43 . 1.385(4) ?
C42 H42 . 0.9300 ?
C43 C44 . 1.380(4) ?
C43 H43 . 0.9300 ?
C44 C45 . 1.384(5) ?
C44 H44 . 0.9300 ?
C45 C46 . 1.373(5) ?
C45 H45 . 0.9300 ?
C46 N6 . 1.335(4) ?
C46 H46 . 0.9300 ?
C47 N7 . 1.323(4) ?
C47 C48 . 1.369(5) ?
C47 H47 . 0.9300 ?
C48 C49 . 1.376(5) ?
C48 H48 . 0.9318 ?
C49 C50 . 1.348(5) ?
C49 H49 . 0.9300 ?
C50 C51 . 1.362(5) ?
C50 H50 . 0.9300 ?
C51 N7 . 1.317(4) ?
C51 H51 . 0.9300 ?
C52 N8 . 1.278(4) ?
C52 C53 . 1.371(5) ?
C52 H52 . 0.9300 ?
C53 C54 . 1.313(5) ?
C53 H53 . 0.9300 ?
C54 C55 . 1.337(5) ?
C54 H54 . 0.9300 ?
C55 C56 . 1.400(5) ?
C55 H55 . 0.9300 ?
C56 N8 . 1.313(4) ?
C56 H56 . 0.9300 ?
Co1 O7 . 2.0619(19) y
Co1 O9 . 2.122(2) y
Co1 O2 . 2.126(2) y
Co1 N3 . 2.155(3) y
Co1 N1 . 2.158(2) y
Co1 N2 . 2.171(3) y
Co2 O6 . 2.066(2) y
Co2 O3 1_446 2.127(2) y
Co2 O10 . 2.144(2) y
Co2 N5 . 2.167(3) y
Co2 N4 . 2.170(2) y
Co2 N6 . 2.190(3) y
O3 Co2 1_664 2.127(2) ?
O9 H9A . 0.8497 ?
O9 H9B . 0.8493 ?
O10 H10B . 0.8498 ?
O10 H10A . 0.8499 ?

loop_
_geom_hbond_atom_site_label_D
_geom_hbond_atom_site_label_H
_geom_hbond_atom_site_label_A
_geom_hbond_site_symmetry_A
_geom_hbond_distance_DH
_geom_hbond_distance_HA
_geom_hbond_distance_DA
_geom_hbond_angle_DHA
_geom_hbond_publ_flag
O9 H9A N8 . 0.85 1.91 2.718(3) 159.4 yes
O9 H9B O1 . 0.85 1.97 2.768(3) 157.0 yes
O10 H10B O4 1_446 0.85 1.85 2.686(3) 165.9 yes
O10 H10A N7 2_656 0.85 1.98 2.814(3) 166.9 yes
C40 H40 Cg1 2_656 0.93 2.99 3.813(4) 149 yes
C44 H44 Cg2 2_666 0.93 2.94 3.638(4) 133 yes

loop_
_geom_torsion_atom_site_label_1
_geom_torsion_atom_site_label_2
_geom_torsion_atom_site_label_3
_geom_torsion_atom_site_label_4
_geom_torsion_site_symmetry_1
_geom_torsion_site_symmetry_2
_geom_torsion_site_symmetry_3
_geom_torsion_site_symmetry_4
_geom_torsion
_geom_torsion_publ_flag
O4 C1 C2 C7 . . . . 97.7(4) ?
O3 C1 C2 C7 . . . . -81.0(4) ?
O4 C1 C2 C3 . . . . -80.7(4) ?
O3 C1 C2 C3 . . . . 100.7(3) ?
C7 C2 C3 C4 . . . . -1.0(5) ?
C1 C2 C3 C4 . . . . 177.5(3) ?
C7 C2 C3 Cl3 . . . . 179.8(2) ?
C1 C2 C3 Cl3 . . . . -1.8(4) ?
C2 C3 C4 C5 . . . . 0.2(5) ?
Cl3 C3 C4 C5 . . . . 179.4(2) ?
C2 C3 C4 Cl4 . . . . -178.1(2) ?
Cl3 C3 C4 Cl4 . . . . 1.1(4) ?
C3 C4 C5 C6 . . . . 0.0(5) ?
Cl4 C4 C5 C6 . . . . 178.4(2) ?
C3 C4 C5 C8 . . . . -179.1(3) ?
Cl4 C4 C5 C8 . . . . -0.7(4) ?
C4 C5 C6 C7 . . . . 0.4(5) ?
C8 C5 C6 C7 . . . . 179.6(3) ?
C4 C5 C6 Cl2 . . . . -178.9(2) ?
C8 C5 C6 Cl2 . . . . 0.3(4) ?
C3 C2 C7 C6 . . . . 1.5(5) ?
C1 C2 C7 C6 . . . . -177.0(3) ?
C3 C2 C7 Cl1 . . . . -178.3(2) ?
C1 C2 C7 Cl1 . . . . 3.3(4) ?
C5 C6 C7 C2 . . . . -1.2(5) ?
Cl2 C6 C7 C2 . . . . 178.1(3) ?
C5 C6 C7 Cl1 . . . . 178.6(2) ?
Cl2 C6 C7 Cl1 . . . . -2.1(4) ?
C4 C5 C8 O2 . . . . 80.9(4) ?
C6 C5 C8 O2 . . . . -98.2(3) ?
C4 C5 C8 O1 . . . . -97.6(4) ?
C6 C5 C8 O1 . . . . 83.2(4) ?
O8 C9 C10 C15 . . . . 94.1(4) ?
O7 C9 C10 C15 . . . . -86.0(4) ?
O8 C9 C10 C11 . . . . -86.0(4) ?
O7 C9 C10 C11 . . . . 93.9(4) ?
C15 C10 C11 C12 . . . . -1.5(5) ?
C9 C10 C11 C12 . . . . 178.6(3) ?
C15 C10 C11 Cl5 . . . . 178.3(2) ?
C9 C10 C11 Cl5 . . . . -1.6(4) ?
C10 C11 C12 C13 . . . . 1.9(5) ?
Cl5 C11 C12 C13 . . . . -177.9(3) ?
C10 C11 C12 Cl6 . . . . 179.6(3) ?
Cl5 C11 C12 Cl6 . . . . -0.1(4) ?
C11 C12 C13 C14 . . . . -1.4(5) ?
Cl6 C12 C13 C14 . . . . -179.2(3) ?
C11 C12 C13 C16 . . . . 179.2(3) ?
Cl6 C12 C13 C16 . . . . 1.4(4) ?
C12 C13 C14 C15 . . . . 0.7(5) ?
C16 C13 C14 C15 . . . . -179.8(3) ?
C12 C13 C14 Cl8 . . . . 177.1(2) ?
C16 C13 C14 Cl8 . . . . -3.5(4) ?
C11 C10 C15 C14 . . . . 0.8(5) ?
C9 C10 C15 C14 . . . . -179.3(3) ?
C11 C10 C15 Cl7 . . . . 179.4(2) ?
C9 C10 C15 Cl7 . . . . -0.7(4) ?
C13 C14 C15 C10 . . . . -0.5(5) ?
Cl8 C14 C15 C10 . . . . -176.8(2) ?
C13 C14 C15 Cl7 . . . . -179.0(3) ?
Cl8 C14 C15 Cl7 . . . . 4.7(4) ?
C14 C13 C16 O5 . . . . 92.9(4) ?
C12 C13 C16 O5 . . . . -87.6(4) ?
C14 C13 C16 O6 . . . . -85.2(4) ?
C12 C13 C16 O6 . . . . 94.2(4) ?
N1 C17 C18 C19 . . . . -1.2(5) ?
C17 C18 C19 C20 . . . . 1.6(5) ?
C18 C19 C20 C21 . . . . -1.2(5) ?
C19 C20 C21 N1 . . . . 0.2(5) ?
N2 C22 C23 C24 . . . . 1.0(5) ?
C22 C23 C24 C25 . . . . -2.2(5) ?
C23 C24 C25 C26 . . . . 1.5(5) ?
C24 C25 C26 N2 . . . . 0.3(5) ?
N3 C27 C28 C29 . . . . 1.4(5) ?
C27 C28 C29 C30 . . . . -1.5(5) ?
C28 C29 C30 C31 . . . . 0.2(5) ?
C29 C30 C31 N3 . . . . 1.3(5) ?
N4 C32 C33 C34 . . . . -0.8(5) ?
C32 C33 C34 C35 . . . . -0.3(5) ?
C33 C34 C35 C36 . . . . -0.2(5) ?
C34 C35 C36 N4 . . . . 1.9(5) ?
N5 C37 C38 C39 . . . . 1.0(5) ?
C37 C38 C39 C40 . . . . -1.2(5) ?
C38 C39 C40 C41 . . . . 1.2(5) ?
C39 C40 C41 N5 . . . . -1.0(5) ?
N6 C42 C43 C44 . . . . 0.3(5) ?
C42 C43 C44 C45 . . . . -1.7(5) ?
C43 C44 C45 C46 . . . . 1.1(5) ?
C44 C45 C46 N6 . . . . 1.0(5) ?
N7 C47 C48 C49 . . . . 0.4(5) ?
C47 C48 C49 C50 . . . . -3.3(4) ?
C48 C49 C50 C51 . . . . 3.2(4) ?
C49 C50 C51 N7 . . . . 0.1(5) ?
N8 C52 C53 C54 . . . . -2.0(5) ?
C52 C53 C54 C55 . . . . 0.9(5) ?
C53 C54 C55 C56 . . . . 0.9(5) ?
C54 C55 C56 N8 . . . . -2.0(5) ?
C18 C17 N1 C21 . . . . 0.2(5) ?
C18 C17 N1 Co1 . . . . -178.1(2) ?
C20 C21 N1 C17 . . . . 0.3(4) ?
C20 C21 N1 Co1 . . . . 178.7(2) ?
O7 Co1 N1 C17 . . . . 127.2(2) ?
O9 Co1 N1 C17 . . . . 40.7(2) ?
O2 Co1 N1 C17 . . . . -46.8(2) ?
N2 Co1 N1 C17 . . . . -130.7(2) ?
O7 Co1 N1 C21 . . . . -51.1(2) ?
O9 Co1 N1 C21 . . . . -137.6(2) ?
O2 Co1 N1 C21 . . . . 134.9(2) ?
N2 Co1 N1 C21 . . . . 51.0(2) ?
C23 C22 N2 C26 . . . . 0.8(5) ?
C23 C22 N2 Co1 . . . . -170.7(2) ?
C25 C26 N2 C22 . . . . -1.4(5) ?
C25 C26 N2 Co1 . . . . 170.0(2) ?
O7 Co1 N2 C22 . . . . -44.7(2) ?
O2 Co1 N2 C22 . . . . 134.7(2) ?
N3 Co1 N2 C22 . . . . 47.3(2) ?
N1 Co1 N2 C22 . . . . -133.9(2) ?
O7 Co1 N2 C26 . . . . 144.1(2) ?
O2 Co1 N2 C26 . . . . -36.5(2) ?
N3 Co1 N2 C26 . . . . -123.9(2) ?
N1 Co1 N2 C26 . . . . 54.9(2) ?
C30 C31 N3 C27 . . . . -1.4(5) ?
C30 C31 N3 Co1 . . . . -177.0(3) ?
C28 C27 N3 C31 . . . . 0.1(5) ?
C28 C27 N3 Co1 . . . . 175.5(3) ?
O7 Co1 N3 C31 . . . . -35.4(3) ?
O9 Co1 N3 C31 . . . . 51.0(2) ?
O2 Co1 N3 C31 . . . . 138.7(3) ?
N2 Co1 N3 C31 . . . . -137.5(3) ?
O7 Co1 N3 C27 . . . . 149.3(3) ?
O9 Co1 N3 C27 . . . . -124.2(3) ?
O2 Co1 N3 C27 . . . . -36.6(3) ?
N2 Co1 N3 C27 . . . . 47.2(3) ?
C35 C36 N4 C32 . . . . -2.9(5) ?
C35 C36 N4 Co2 . . . . 179.0(3) ?
C33 C32 N4 C36 . . . . 2.3(5) ?
C33 C32 N4 Co2 . . . . -179.5(3) ?
O6 Co2 N4 C36 . . . . -150.8(3) ?
O3 Co2 N4 C36 1_446 . . . 36.0(3) ?
O10 Co2 N4 C36 . . . . 123.9(3) ?
N6 Co2 N4 C36 . . . . -46.3(3) ?
O6 Co2 N4 C32 . . . . 31.1(2) ?
O3 Co2 N4 C32 1_446 . . . -142.1(2) ?
O10 Co2 N4 C32 . . . . -54.1(2) ?
N6 Co2 N4 C32 . . . . 135.6(2) ?
C38 C37 N5 C41 . . . . -0.6(5) ?
C38 C37 N5 Co2 . . . . -175.2(2) ?
C40 C41 N5 C37 . . . . 0.6(5) ?
C40 C41 N5 Co2 . . . . 175.0(2) ?
O6 Co2 N5 C37 . . . . 50.7(2) ?
O3 Co2 N5 C37 1_446 . . . -136.1(2) ?
O10 Co2 N5 C37 . . . . 136.0(2) ?
N6 Co2 N5 C37 . . . . -53.7(2) ?
O6 Co2 N5 C41 . . . . -123.5(2) ?
O3 Co2 N5 C41 1_446 . . . 49.7(2) ?
O10 Co2 N5 C41 . . . . -38.2(2) ?
N6 Co2 N5 C41 . . . . 132.1(2) ?
C43 C42 N6 C46 . . . . 1.7(5) ?
C43 C42 N6 Co2 . . . . -171.7(2) ?
C45 C46 N6 C42 . . . . -2.4(5) ?
C45 C46 N6 Co2 . . . . 170.8(2) ?
O6 Co2 N6 C42 . . . . -140.5(2) ?
O3 Co2 N6 C42 1_446 . . . 41.7(2) ?
N5 Co2 N6 C42 . . . . -50.7(2) ?
N4 Co2 N6 C42 . . . . 128.5(2) ?
O6 Co2 N6 C46 . . . . 46.5(2) ?
O3 Co2 N6 C46 1_446 . . . -131.3(2) ?
N5 Co2 N6 C46 . . . . 136.4(2) ?
N4 Co2 N6 C46 . . . . -44.5(2) ?
C50 C51 N7 C47 . . . . -3.0(5) ?
C48 C47 N7 C51 . . . . 2.7(5) ?
C53 C52 N8 C56 . . . . 0.9(5) ?
C55 C56 N8 C52 . . . . 1.1(5) ?
O1 C8 O2 Co1 . . . . -1.8(5) ?
C5 C8 O2 Co1 . . . . 179.8(2) ?
O9 Co1 O2 C8 . . . . -14.1(3) ?
N3 Co1 O2 C8 . . . . -100.5(3) ?
N1 Co1 O2 C8 . . . . 77.8(3) ?
N2 Co1 O2 C8 . . . . 168.2(3) ?
O4 C1 O3 Co2 . . . 1_664 2.5(5) ?
C2 C1 O3 Co2 . . . 1_664 -179.06(19) ?
O5 C16 O6 Co2 . . . . 1.5(5) ?
C13 C16 O6 Co2 . . . . 179.4(2) ?
O10 Co2 O6 C16 . . . . 170.4(3) ?
N5 Co2 O6 C16 . . . . -98.6(3) ?
N4 Co2 O6 C16 . . . . 81.8(3) ?
N6 Co2 O6 C16 . . . . -9.3(3) ?
O8 C9 O7 Co1 . . . . 7.2(6) ?
C10 C9 O7 Co1 . . . . -172.6(2) ?
O9 Co1 O7 C9 . . . . -179.1(3) ?
N3 Co1 O7 C9 . . . . -93.0(3) ?
N1 Co1 O7 C9 . . . . 88.9(3) ?
N2 Co1 O7 C9 . . . . -1.5(4) ?
